data_1562090
loop_
_publ_author_name
'Lei, Xiao-Ping'
'Lian, Ting-Ting'
'Chen, Shu-Mei'
'Zhang, Jian'

_publ_section_title
;
 Tuning the formations of metal-1,3,5-benzenetricarboxylate frameworks via
 the assistance of amino acids
;
_journal_name_full 'Journal of Solid State Chemistry'
_journal_page_first 44
_journal_page_last 52
_journal_paper_doi 10.1016/j.jssc.2014.06.006
_journal_volume 223
_journal_year 2015
_chemical_formula_sum 'C27 H24 Cd3 N3 O19'
_chemical_formula_weight 1031.69
_space_group_IT_number 2
_space_group_name_Hall '-P 1'
_space_group_name_H-M_alt 'P -1'
_symmetry_cell_setting triclinic
_symmetry_space_group_name_H-M 'P -1'
_atom_sites_solution_hydrogens geom
_atom_sites_solution_primary direct
_atom_sites_solution_secondary difmap
_audit_creation_method SHELXL-97
_cell_angle_alpha 94.261(3)
_cell_angle_beta 92.978(3)
_cell_angle_gamma 93.134(3)
_cell_formula_units_Z 2
_cell_length_a 11.5178(5)
_cell_length_b 12.4126(5)
_cell_length_c 13.1708(5)
_cell_measurement_reflns_used 4358
_cell_measurement_temperature 293(2)
_cell_measurement_theta_max 29.1594
_cell_measurement_theta_min 2.3445
_cell_volume 1871.99(13)
_computing_cell_refinement 'Bruker XSCANS'
_computing_data_collection 'Bruker XSCANS'
_computing_data_reduction 'Bruker SHELXTL'
_computing_molecular_graphics 'Bruker SHELXTL'
_computing_publication_material 'Bruker SHELXTL'
_computing_structure_refinement 'SHELXL-97 (Sheldrick, 1997)'
_computing_structure_solution 'SHELXS-97 (Sheldrick, 1990)'
_diffrn_ambient_temperature 293(2)
_diffrn_detector_area_resol_mean 16.2083
_diffrn_measured_fraction_theta_full 0.999
_diffrn_measured_fraction_theta_max 0.999
_diffrn_measurement_device_type 'Xcalibur, Eos'
_diffrn_measurement_method '\w scans'
_diffrn_radiation_monochromator graphite
_diffrn_radiation_source 'fine-focus sealed tube'
_diffrn_radiation_type MoK\a
_diffrn_radiation_wavelength 0.71073
_diffrn_reflns_av_R_equivalents 0.0000
_diffrn_reflns_av_sigmaI/netI 0.0594
_diffrn_reflns_limit_h_max 13
_diffrn_reflns_limit_h_min -13
_diffrn_reflns_limit_k_max 14
_diffrn_reflns_limit_k_min -14
_diffrn_reflns_limit_l_max 15
_diffrn_reflns_limit_l_min 0
_diffrn_reflns_number 6597
_diffrn_reflns_theta_full 25.00
_diffrn_reflns_theta_max 25.00
_diffrn_reflns_theta_min 2.35
_diffrn_standards_decay_% none
_diffrn_standards_interval_count none
_diffrn_standards_interval_time none
_diffrn_standards_number none
_exptl_absorpt_coefficient_mu 1.767
_exptl_absorpt_correction_T_max 0.7188
_exptl_absorpt_correction_T_min 0.7188
_exptl_absorpt_correction_type multi-scan
_exptl_absorpt_process_details none
_exptl_crystal_colour colorless
_exptl_crystal_density_diffrn 1.830
_exptl_crystal_density_method 'not measured'
_exptl_crystal_description sheet
_exptl_crystal_F_000 1006
_exptl_crystal_size_max 0.20
_exptl_crystal_size_mid 0.20
_exptl_crystal_size_min 0.20
_refine_diff_density_max 0.995
_refine_diff_density_min -0.507
_refine_diff_density_rms 0.123
_refine_ls_extinction_method none
_refine_ls_goodness_of_fit_ref 1.106
_refine_ls_hydrogen_treatment mixed
_refine_ls_matrix_type full
_refine_ls_number_parameters 469
_refine_ls_number_reflns 6597
_refine_ls_number_restraints 0
_refine_ls_restrained_S_all 1.106
_refine_ls_R_factor_all 0.0485
_refine_ls_R_factor_gt 0.0361
_refine_ls_shift/su_max 0.000
_refine_ls_shift/su_mean 0.000
_refine_ls_structure_factor_coef Fsqd
_refine_ls_weighting_details 'calc w=1/[\s^2^(Fo^2^)+(0.0195P)^2^+4.0364P] where P=(Fo^2^+2Fc^2^)/3'
_refine_ls_weighting_scheme calc
_refine_ls_wR_factor_gt 0.0797
_refine_ls_wR_factor_ref 0.0881
_reflns_number_gt 5344
_reflns_number_total 6597
_reflns_threshold_expression >2sigma(I)
_cod_data_source_file JSSC-2015-223-44.cif
_cod_data_source_block 3
_cod_depositor_comments
;
The following automatic conversions were performed:

data item '_exptl_crystal_density_meas' value 'none' was changed to
'?' -- the value is perceived as not measured.

Automatic conversion script
Id: cif_fix_values 8369 2020-08-20 11:38:08Z andrius 
;
_cod_original_sg_symbol_H-M P-1
_cod_database_code 1562090

loop_
_symmetry_equiv_pos_as_xyz
'x, y, z'
'-x, -y, -z'

loop_
_atom_site_label
_atom_site_type_symbol
_atom_site_fract_x
_atom_site_fract_y
_atom_site_fract_z
_atom_site_U_iso_or_equiv
_atom_site_adp_type
_atom_site_occupancy
_atom_site_symmetry_multiplicity
_atom_site_calc_flag
_atom_site_refinement_flags
_atom_site_disorder_assembly
_atom_site_disorder_group
Cd1 Cd 0.72349(3) 1.04160(3) -0.52494(3) 0.01879(11) Uani 1 1 d . . .
Cd2 Cd 0.12088(3) 1.46578(3) -0.27340(3) 0.01908(11) Uani 1 1 d . . .
Cd3 Cd 0.47107(4) 1.68328(3) -0.87852(3) 0.02410(12) Uani 1 1 d . . .
C16 C 0.4369(4) 1.4528(4) -0.6600(4) 0.0160(11) Uani 1 1 d . . .
O14 O 0.5733(3) 0.9337(3) -0.6245(3) 0.0264(9) Uani 1 1 d . . .
N1 N 0.8521(4) 1.1777(3) -0.4464(3) 0.0199(10) Uani 1 1 d . . .
O16 O 0.2713(3) 1.5687(3) -0.1761(3) 0.0309(10) Uani 1 1 d . . .
O7 O 0.2128(3) 1.5071(3) -0.4221(3) 0.0303(10) Uani 1 1 d . . .
N2 N 0.9932(4) 1.3255(3) -0.3529(3) 0.0185(10) Uani 1 1 d . . .
O17 O 0.6158(4) 1.7695(3) -0.7703(3) 0.0323(10) Uani 1 1 d . . .
O8 O 0.2817(3) 1.3750(3) -0.3410(3) 0.0259(9) Uani 1 1 d . . .
O9 O 0.6316(3) 1.1734(3) -0.6485(3) 0.0315(10) Uani 1 1 d . . .
C14 C 0.2793(4) 1.4314(4) -0.4164(4) 0.0181(12) Uani 1 1 d . . .
O6 O 0.5217(3) 0.7758(3) -0.0324(3) 0.0348(10) Uani 1 1 d . . .
O10 O 0.5773(3) 1.1535(3) -0.4942(3) 0.0236(9) Uani 1 1 d . . .
O1 O 0.7751(4) 0.9091(3) -0.4301(3) 0.0391(11) Uani 1 1 d . . .
O18 O 0.3278(4) 1.5727(4) -0.9673(3) 0.0444(12) Uani 1 1 d . . .
C11 C 0.4989(4) 1.2974(4) -0.5784(4) 0.0166(12) Uani 1 1 d . . .
O12 O 0.5146(3) 1.5093(3) -0.8136(3) 0.0265(9) Uani 1 1 d . . .
C18 C 0.5027(4) 1.3635(4) -0.6581(4) 0.0182(12) Uani 1 1 d . . .
H18A H 0.5505 1.3476 -0.7113 0.022 Uiso 1 1 calc R . .
C10 C 0.5729(4) 1.2020(4) -0.5750(4) 0.0194(12) Uani 1 1 d . . .
C12 C 0.4270(4) 1.3217(4) -0.4996(4) 0.0164(11) Uani 1 1 d . . .
H12A H 0.4250 1.2783 -0.4451 0.020 Uiso 1 1 calc R . .
O13 O 0.8401(3) 1.0206(3) -0.6597(3) 0.0309(10) Uani 1 1 d . . .
O11 O 0.3893(4) 1.6115(3) -0.7384(3) 0.0315(10) Uani 1 1 d . . .
C13 C 0.3586(4) 1.4088(4) -0.5009(4) 0.0153(11) Uani 1 1 d . . .
C5 C 0.9476(5) 0.6057(4) -0.2370(4) 0.0212(13) Uani 1 1 d . . .
C8 C 0.6080(5) 0.7197(5) -0.0428(4) 0.0229(13) Uani 1 1 d . . .
O5 O 0.6303(3) 0.6482(3) 0.0180(3) 0.0280(9) Uani 1 1 d . . .
O4 O 0.9736(3) 0.5437(3) -0.1683(3) 0.0304(10) Uani 1 1 d . . .
C17 C 0.4469(5) 1.5291(4) -0.7425(4) 0.0206(12) Uani 1 1 d . . .
C7 C 0.6862(4) 0.7361(4) -0.1276(4) 0.0192(12) Uani 1 1 d . . .
C3 C 0.8275(5) 0.7563(4) -0.2921(4) 0.0207(12) Uani 1 1 d . . .
H3A H 0.8729 0.7615 -0.3481 0.025 Uiso 1 1 calc R . .
C15 C 0.3637(4) 1.4749(4) -0.5811(4) 0.0185(12) Uani 1 1 d . . .
H15A H 0.3180 1.5343 -0.5822 0.022 Uiso 1 1 calc R . .
C9 C 0.6675(5) 0.8146(4) -0.1959(4) 0.0222(13) Uani 1 1 d . . .
H9A H 0.6072 0.8607 -0.1867 0.027 Uiso 1 1 calc R . .
C6 C 0.7786(5) 0.6693(4) -0.1426(4) 0.0202(12) Uani 1 1 d . . .
H6A H 0.7925 0.6167 -0.0974 0.024 Uiso 1 1 calc R . .
O3 O 1.0023(4) 0.6072(4) -0.3151(3) 0.0420(12) Uani 1 1 d . . .
O15 O 0.1487(4) 1.3515(3) -0.1380(3) 0.0373(11) Uani 1 1 d . . .
O2 O 0.6411(4) 0.9766(4) -0.3335(4) 0.0588(15) Uani 1 1 d . . .
N3 N 0.8717(5) 0.9805(4) -0.8252(4) 0.0413(14) Uani 1 1 d . . .
O19 O 0.3666(4) 1.8376(4) -0.8528(4) 0.0558(14) Uani 1 1 d . . .
C4 C 0.8495(4) 0.6797(4) -0.2228(4) 0.0185(12) Uani 1 1 d . . .
C1 C 0.7157(5) 0.9099(5) -0.3532(5) 0.0299(15) Uani 1 1 d . . .
C2 C 0.7379(5) 0.8249(4) -0.2777(4) 0.0219(13) Uani 1 1 d . . .
C23 C 0.9688(5) 1.1366(5) -0.4300(6) 0.0432(19) Uani 1 1 d . . .
H23A H 1.0002 1.1170 -0.4953 0.052 Uiso 1 1 calc R . .
H23B H 0.9630 1.0722 -0.3927 0.052 Uiso 1 1 calc R . .
C25 C 0.8059(6) 0.9832(5) -0.7463(5) 0.0329(15) Uani 1 1 d . . .
C19 C 0.8107(5) 1.2119(5) -0.3451(5) 0.0388(17) Uani 1 1 d . . .
H19A H 0.8084 1.1509 -0.3031 0.047 Uiso 1 1 calc R . .
H19B H 0.7324 1.2364 -0.3529 0.047 Uiso 1 1 calc R . .
C20 C 0.8914(6) 1.3027(6) -0.2933(5) 0.048(2) Uani 1 1 d . . .
H20A H 0.8487 1.3677 -0.2841 0.058 Uiso 1 1 calc R . .
H20B H 0.9176 1.2830 -0.2264 0.058 Uiso 1 1 calc R . .
C21 C 0.9510(6) 1.3582(5) -0.4517(5) 0.047(2) Uani 1 1 d . . .
H21A H 1.0163 1.3685 -0.4943 0.056 Uiso 1 1 calc R . .
H21B H 0.9147 1.4266 -0.4421 0.056 Uiso 1 1 calc R . .
C22 C 0.8626(6) 1.2730(5) -0.5055(5) 0.0418(18) Uani 1 1 d . . .
H22A H 0.7873 1.3037 -0.5132 0.050 Uiso 1 1 calc R . .
H22B H 0.8875 1.2517 -0.5729 0.050 Uiso 1 1 calc R . .
C24 C 1.0512(6) 1.2231(5) -0.3697(6) 0.055(2) Uani 1 1 d . . .
H24A H 1.0750 1.1974 -0.3044 0.066 Uiso 1 1 calc R . .
H24B H 1.1204 1.2355 -0.4071 0.066 Uiso 1 1 calc R . .
C26 C 0.9903(7) 1.0225(8) -0.8206(6) 0.082(3) Uani 1 1 d . . .
H26A H 1.0120 1.0532 -0.7527 0.123 Uiso 1 1 calc R . .
H26B H 0.9985 1.0775 -0.8677 0.123 Uiso 1 1 calc R . .
H26C H 1.0399 0.9652 -0.8382 0.123 Uiso 1 1 calc R . .
C27 C 0.8263(9) 0.9280(7) -0.9252(5) 0.081(3) Uani 1 1 d . . .
H27A H 0.7475 0.9006 -0.9200 0.121 Uiso 1 1 calc R . .
H27B H 0.8735 0.8694 -0.9448 0.121 Uiso 1 1 calc R . .
H27C H 0.8286 0.9800 -0.9756 0.121 Uiso 1 1 calc R . .

loop_
_atom_site_aniso_label
_atom_site_aniso_U_11
_atom_site_aniso_U_22
_atom_site_aniso_U_33
_atom_site_aniso_U_23
_atom_site_aniso_U_13
_atom_site_aniso_U_12
Cd1 0.0187(2) 0.0169(2) 0.0213(2) 0.00243(16) 0.00152(17) 0.00348(16)
Cd2 0.0182(2) 0.0212(2) 0.0184(2) 0.00110(16) 0.00425(16) 0.00323(16)
Cd3 0.0268(2) 0.0267(3) 0.0207(2) 0.00897(17) 0.00656(18) 0.00455(18)
C16 0.017(3) 0.014(3) 0.017(3) 0.002(2) -0.001(2) -0.001(2)
O14 0.024(2) 0.022(2) 0.034(2) 0.0061(18) 0.0031(18) 0.0047(17)
N1 0.020(2) 0.017(3) 0.022(2) 0.0010(19) 0.000(2) -0.0013(19)
O16 0.030(2) 0.026(2) 0.036(2) 0.0021(19) 0.0012(19) -0.0029(18)
O7 0.032(2) 0.034(2) 0.030(2) 0.0097(18) 0.0133(19) 0.022(2)
N2 0.025(2) 0.012(2) 0.019(2) 0.0018(18) -0.001(2) 0.0021(19)
O17 0.041(3) 0.029(2) 0.028(2) 0.0036(18) -0.002(2) 0.008(2)
O8 0.030(2) 0.031(2) 0.020(2) 0.0120(17) 0.0093(18) 0.0089(18)
O9 0.038(2) 0.029(2) 0.032(2) 0.0099(19) 0.019(2) 0.018(2)
C14 0.016(3) 0.019(3) 0.019(3) 0.001(2) -0.002(2) -0.001(2)
O6 0.030(2) 0.042(3) 0.036(2) 0.008(2) 0.020(2) 0.014(2)
O10 0.029(2) 0.018(2) 0.027(2) 0.0095(17) 0.0048(18) 0.0088(17)
O1 0.052(3) 0.038(3) 0.031(3) 0.022(2) 0.004(2) 0.002(2)
O18 0.056(3) 0.045(3) 0.032(3) 0.006(2) -0.004(2) -0.003(2)
C11 0.015(3) 0.016(3) 0.018(3) -0.002(2) 0.003(2) 0.002(2)
O12 0.033(2) 0.029(2) 0.020(2) 0.0093(17) 0.0111(18) 0.0111(19)
C18 0.020(3) 0.018(3) 0.017(3) 0.001(2) 0.009(2) 0.000(2)
C10 0.014(3) 0.015(3) 0.028(3) 0.000(2) 0.001(2) 0.003(2)
C12 0.021(3) 0.012(3) 0.017(3) 0.006(2) 0.003(2) 0.001(2)
O13 0.030(2) 0.038(3) 0.027(2) 0.0025(19) 0.0088(19) 0.0060(19)
O11 0.045(3) 0.028(2) 0.026(2) 0.0152(18) 0.015(2) 0.018(2)
C13 0.014(3) 0.017(3) 0.015(3) 0.000(2) 0.000(2) 0.000(2)
C5 0.022(3) 0.021(3) 0.021(3) -0.002(2) 0.000(3) 0.002(2)
C8 0.023(3) 0.025(3) 0.021(3) 0.000(2) 0.003(2) 0.003(3)
O5 0.035(2) 0.031(2) 0.021(2) 0.0088(18) 0.0095(18) 0.0029(19)
O4 0.037(2) 0.033(2) 0.025(2) 0.0087(18) 0.0028(19) 0.018(2)
C17 0.022(3) 0.019(3) 0.020(3) 0.004(2) -0.005(2) 0.000(2)
C7 0.018(3) 0.021(3) 0.019(3) 0.002(2) 0.001(2) 0.001(2)
C3 0.020(3) 0.024(3) 0.018(3) 0.006(2) 0.002(2) -0.003(2)
C15 0.020(3) 0.013(3) 0.022(3) 0.000(2) 0.000(2) 0.004(2)
C9 0.017(3) 0.019(3) 0.032(3) 0.005(2) -0.001(3) 0.005(2)
C6 0.025(3) 0.019(3) 0.018(3) 0.007(2) -0.001(2) 0.003(2)
O3 0.048(3) 0.049(3) 0.036(3) 0.016(2) 0.028(2) 0.027(2)
O15 0.037(3) 0.045(3) 0.031(2) 0.012(2) -0.001(2) 0.005(2)
O2 0.037(3) 0.055(3) 0.095(4) 0.055(3) 0.009(3) 0.020(3)
N3 0.056(4) 0.039(3) 0.029(3) 0.004(2) 0.010(3) -0.002(3)
O19 0.070(4) 0.055(3) 0.048(3) 0.013(2) 0.019(3) 0.031(3)
C4 0.018(3) 0.019(3) 0.019(3) -0.002(2) 0.003(2) 0.004(2)
C1 0.026(3) 0.028(4) 0.036(4) 0.017(3) -0.008(3) -0.006(3)
C2 0.016(3) 0.027(3) 0.023(3) 0.009(2) -0.007(2) 0.001(2)
C23 0.024(3) 0.029(4) 0.074(5) -0.011(4) -0.011(3) 0.006(3)
C25 0.042(4) 0.027(4) 0.030(4) 0.000(3) 0.009(3) -0.002(3)
C19 0.034(4) 0.046(4) 0.033(4) -0.013(3) 0.015(3) -0.016(3)
C20 0.045(4) 0.055(5) 0.040(4) -0.023(4) 0.018(3) -0.021(4)
C21 0.067(5) 0.032(4) 0.037(4) 0.013(3) -0.027(4) -0.020(3)
C22 0.051(4) 0.034(4) 0.038(4) 0.013(3) -0.015(3) -0.023(3)
C24 0.033(4) 0.034(4) 0.094(6) -0.019(4) -0.020(4) 0.016(3)
C26 0.051(5) 0.141(10) 0.057(6) 0.017(6) 0.025(4) -0.016(6)
C27 0.142(9) 0.068(6) 0.030(4) -0.012(4) 0.019(5) -0.016(6)

loop_
_atom_type_symbol
_atom_type_description
_atom_type_scat_dispersion_real
_atom_type_scat_dispersion_imag
_atom_type_scat_source
C C 0.0033 0.0016 'International Tables Vol C Tables 4.2.6.8 and 6.1.1.4'
H H 0.0000 0.0000 'International Tables Vol C Tables 4.2.6.8 and 6.1.1.4'
N N 0.0061 0.0033 'International Tables Vol C Tables 4.2.6.8 and 6.1.1.4'
O O 0.0106 0.0060 'International Tables Vol C Tables 4.2.6.8 and 6.1.1.4'
Cd Cd -0.8075 1.2024 'International Tables Vol C Tables 4.2.6.8 and 6.1.1.4'

loop_
_geom_angle_atom_site_label_1
_geom_angle_atom_site_label_2
_geom_angle_atom_site_label_3
_geom_angle
_geom_angle_site_symmetry_1
_geom_angle_site_symmetry_3
O1 Cd1 O10 125.77(15) . .
O1 Cd1 O13 102.30(16) . .
O10 Cd1 O13 131.68(14) . .
O1 Cd1 N1 97.60(16) . .
O10 Cd1 N1 87.66(14) . .
O13 Cd1 N1 90.90(15) . .
O1 Cd1 O14 94.95(15) . .
O10 Cd1 O14 83.39(13) . .
O13 Cd1 O14 88.36(14) . .
N1 Cd1 O14 167.30(14) . .
O1 Cd1 O9 169.78(15) . .
O10 Cd1 O9 52.47(12) . .
O13 Cd1 O9 79.38(13) . .
N1 Cd1 O9 92.44(14) . .
O14 Cd1 O9 74.96(13) . .
O7 Cd2 O16 88.96(14) . .
O7 Cd2 O3 83.44(13) . 1_465
O16 Cd2 O3 99.02(15) . 1_465
O7 Cd2 N2 95.82(15) . 1_455
O16 Cd2 N2 165.36(14) . 1_455
O3 Cd2 N2 95.27(15) 1_465 1_455
O7 Cd2 O15 137.87(14) . .
O16 Cd2 O15 80.52(14) . .
O3 Cd2 O15 138.36(14) 1_465 .
N2 Cd2 O15 86.71(14) 1_455 .
O7 Cd2 O8 54.78(12) . .
O16 Cd2 O8 82.34(13) . .
O3 Cd2 O8 138.22(14) 1_465 .
N2 Cd2 O8 89.12(14) 1_455 .
O15 Cd2 O8 83.31(14) . .
O7 Cd2 O4 136.78(13) . 1_465
O16 Cd2 O4 91.37(14) . 1_465
O3 Cd2 O4 53.85(13) 1_465 1_465
N2 Cd2 O4 94.53(15) 1_455 1_465
O15 Cd2 O4 84.51(14) . 1_465
O8 Cd2 O4 167.06(12) . 1_465
O7 Cd2 C14 27.29(14) . .
O16 Cd2 C14 86.59(14) . .
O3 Cd2 C14 110.67(15) 1_465 .
N2 Cd2 C14 91.33(15) 1_455 .
O15 Cd2 C14 110.86(15) . .
O8 Cd2 C14 27.56(14) . .
O4 Cd2 C14 163.87(15) 1_465 .
O7 Cd2 C5 109.88(15) . 1_465
O16 Cd2 C5 96.81(14) . 1_465
O3 Cd2 C5 26.54(15) 1_465 1_465
N2 Cd2 C5 94.56(15) 1_455 1_465
O15 Cd2 C5 111.82(16) . 1_465
O8 Cd2 C5 164.58(15) . 1_465
O4 Cd2 C5 27.34(15) 1_465 1_465
C14 Cd2 C5 137.16(17) . 1_465
O17 Cd3 O18 169.76(15) . .
O17 Cd3 O11 88.93(15) . .
O18 Cd3 O11 82.70(16) . .
O17 Cd3 O19 87.29(16) . .
O18 Cd3 O19 98.58(17) . .
O11 Cd3 O19 90.17(16) . .
O17 Cd3 O5 82.45(14) . 1_564
O18 Cd3 O5 99.68(15) . 1_564
O11 Cd3 O5 137.11(13) . 1_564
O19 Cd3 O5 130.93(16) . 1_564
O17 Cd3 O12 90.40(13) . .
O18 Cd3 O12 79.96(14) . .
O11 Cd3 O12 54.77(13) . .
O19 Cd3 O12 144.91(15) . .
O5 Cd3 O12 83.23(13) 1_564 .
O17 Cd3 O6 96.59(14) . 1_564
O18 Cd3 O6 92.66(15) . 1_564
O11 Cd3 O6 168.94(13) . 1_564
O19 Cd3 O6 80.56(15) . 1_564
O5 Cd3 O6 53.50(12) 1_564 1_564
O12 Cd3 O6 134.41(12) . 1_564
O17 Cd3 C17 88.57(15) . .
O18 Cd3 C17 81.29(15) . .
O11 Cd3 C17 27.12(14) . .
O19 Cd3 C17 117.23(17) . .
O5 Cd3 C17 110.35(15) 1_564 .
O12 Cd3 C17 27.69(14) . .
O6 Cd3 C17 161.79(15) 1_564 .
C18 C16 C15 119.1(5) . .
C18 C16 C17 121.2(5) . .
C15 C16 C17 119.6(5) . .
C22 N1 C23 108.5(5) . .
C22 N1 C19 108.4(5) . .
C23 N1 C19 107.5(5) . .
C22 N1 Cd1 112.9(3) . .
C23 N1 Cd1 110.3(3) . .
C19 N1 Cd1 109.0(3) . .
C14 O7 Cd2 92.9(3) . .
C21 N2 C20 107.8(5) . .
C21 N2 C24 108.4(5) . .
C20 N2 C24 107.1(5) . .
C21 N2 Cd2 108.5(3) . 1_655
C20 N2 Cd2 112.6(3) . 1_655
C24 N2 Cd2 112.2(3) . 1_655
C14 O8 Cd2 90.5(3) . .
C10 O9 Cd1 85.1(3) . .
O7 C14 O8 121.4(5) . .
O7 C14 C13 119.0(5) . .
O8 C14 C13 119.6(5) . .
O7 C14 Cd2 59.8(3) . .
O8 C14 Cd2 61.9(3) . .
C13 C14 Cd2 175.4(3) . .
C8 O6 Cd3 90.7(3) . 1_546
C10 O10 Cd1 101.1(3) . .
C1 O1 Cd1 109.2(4) . .
C18 C11 C12 119.0(5) . .
C18 C11 C10 121.0(5) . .
C12 C11 C10 120.0(5) . .
C17 O12 Cd3 88.6(3) . .
C16 C18 C11 121.0(5) . .
C16 C18 H18A 119.5 . .
C11 C18 H18A 119.5 . .
O9 C10 O10 120.9(5) . .
O9 C10 C11 121.2(5) . .
O10 C10 C11 117.9(5) . .
C13 C12 C11 121.1(5) . .
C13 C12 H12A 119.5 . .
C11 C12 H12A 119.5 . .
C25 O13 Cd1 124.6(4) . .
C17 O11 Cd3 94.6(3) . .
C12 C13 C15 119.4(5) . .
C12 C13 C14 120.0(5) . .
C15 C13 C14 120.7(5) . .
O3 C5 O4 121.0(5) . .
O3 C5 C4 119.5(5) . .
O4 C5 C4 119.5(5) . .
O3 C5 Cd2 58.7(3) . 1_645
O4 C5 Cd2 62.4(3) . 1_645
C4 C5 Cd2 176.8(4) . 1_645
O6 C8 O5 120.9(5) . .
O6 C8 C7 120.3(5) . .
O5 C8 C7 118.9(5) . .
C8 O5 Cd3 95.0(3) . 1_546
C5 O4 Cd2 90.3(3) . 1_645
O11 C17 O12 121.9(5) . .
O11 C17 C16 118.8(5) . .
O12 C17 C16 119.3(5) . .
O11 C17 Cd3 58.2(3) . .
O12 C17 Cd3 63.7(3) . .
C16 C17 Cd3 174.5(4) . .
C9 C7 C6 118.2(5) . .
C9 C7 C8 121.6(5) . .
C6 C7 C8 120.1(5) . .
C2 C3 C4 119.9(5) . .
C2 C3 H3A 120.0 . .
C4 C3 H3A 120.0 . .
C13 C15 C16 120.4(5) . .
C13 C15 H15A 119.8 . .
C16 C15 H15A 119.8 . .
C2 C9 C7 120.8(5) . .
C2 C9 H9A 119.6 . .
C7 C9 H9A 119.6 . .
C4 C6 C7 121.4(5) . .
C4 C6 H6A 119.3 . .
C7 C6 H6A 119.3 . .
C5 O3 Cd2 94.7(3) . 1_645
C25 N3 C26 123.7(6) . .
C25 N3 C27 120.5(6) . .
C26 N3 C27 115.8(6) . .
C6 C4 C3 119.7(5) . .
C6 C4 C5 119.9(5) . .
C3 C4 C5 120.3(5) . .
O2 C1 O1 124.4(6) . .
O2 C1 C2 118.1(6) . .
O1 C1 C2 117.5(5) . .
C3 C2 C9 120.0(5) . .
C3 C2 C1 119.6(5) . .
C9 C2 C1 120.5(5) . .
N1 C23 C24 110.5(5) . .
N1 C23 H23A 109.6 . .
C24 C23 H23A 109.6 . .
N1 C23 H23B 109.6 . .
C24 C23 H23B 109.6 . .
H23A C23 H23B 108.1 . .
O13 C25 N3 123.9(6) . .
N1 C19 C20 110.1(5) . .
N1 C19 H19A 109.6 . .
C20 C19 H19A 109.6 . .
N1 C19 H19B 109.6 . .
C20 C19 H19B 109.6 . .
H19A C19 H19B 108.2 . .
N2 C20 C19 111.9(5) . .
N2 C20 H20A 109.2 . .
C19 C20 H20A 109.2 . .
N2 C20 H20B 109.2 . .
C19 C20 H20B 109.2 . .
H20A C20 H20B 107.9 . .
N2 C21 C22 111.4(5) . .
N2 C21 H21A 109.4 . .
C22 C21 H21A 109.4 . .
N2 C21 H21B 109.4 . .
C22 C21 H21B 109.4 . .
H21A C21 H21B 108.0 . .
N1 C22 C21 110.5(5) . .
N1 C22 H22A 109.6 . .
C21 C22 H22A 109.6 . .
N1 C22 H22B 109.6 . .
C21 C22 H22B 109.6 . .
H22A C22 H22B 108.1 . .
N2 C24 C23 110.8(5) . .
N2 C24 H24A 109.5 . .
C23 C24 H24A 109.5 . .
N2 C24 H24B 109.5 . .
C23 C24 H24B 109.5 . .
H24A C24 H24B 108.1 . .
N3 C26 H26A 109.5 . .
N3 C26 H26B 109.5 . .
H26A C26 H26B 109.5 . .
N3 C26 H26C 109.5 . .
H26A C26 H26C 109.5 . .
H26B C26 H26C 109.5 . .
N3 C27 H27A 109.5 . .
N3 C27 H27B 109.5 . .
H27A C27 H27B 109.5 . .
N3 C27 H27C 109.5 . .
H27A C27 H27C 109.5 . .
H27B C27 H27C 109.5 . .

loop_
_geom_bond_atom_site_label_1
_geom_bond_atom_site_label_2
_geom_bond_distance
_geom_bond_site_symmetry_2
Cd1 O1 2.226(4) .
Cd1 O10 2.274(3) .
Cd1 O13 2.289(4) .
Cd1 N1 2.329(4) .
Cd1 O14 2.398(4) .
Cd1 O9 2.618(4) .
Cd2 O7 2.350(4) .
Cd2 O16 2.358(4) .
Cd2 O3 2.362(4) 1_465
Cd2 N2 2.362(4) 1_455
Cd2 O15 2.379(4) .
Cd2 O8 2.397(4) .
Cd2 O4 2.440(4) 1_465
Cd2 C14 2.717(5) .
Cd2 C5 2.754(5) 1_465
Cd3 O17 2.299(4) .
Cd3 O18 2.300(4) .
Cd3 O11 2.329(4) .
Cd3 O19 2.330(4) .
Cd3 O5 2.381(4) 1_564
Cd3 O12 2.449(4) .
Cd3 O6 2.482(4) 1_564
Cd3 C17 2.730(6) .
C16 C18 1.378(7) .
C16 C15 1.392(7) .
C16 C17 1.499(7) .
N1 C22 1.466(7) .
N1 C23 1.476(7) .
N1 C19 1.481(7) .
O7 C14 1.248(6) .
N2 C21 1.458(7) .
N2 C20 1.472(8) .
N2 C24 1.475(7) .
N2 Cd2 2.362(4) 1_655
O8 C14 1.257(6) .
O9 C10 1.251(6) .
C14 C13 1.496(7) .
O6 C8 1.251(6) .
O6 Cd3 2.482(4) 1_546
O10 C10 1.261(6) .
O1 C1 1.251(7) .
C11 C18 1.381(7) .
C11 C12 1.387(7) .
C11 C10 1.498(7) .
O12 C17 1.269(6) .
C18 H18A 0.9300 .
C12 C13 1.373(7) .
C12 H12A 0.9300 .
O13 C25 1.234(7) .
O11 C17 1.248(6) .
C13 C15 1.386(7) .
C5 O3 1.235(7) .
C5 O4 1.265(7) .
C5 C4 1.506(7) .
C5 Cd2 2.754(5) 1_645
C8 O5 1.267(7) .
C8 C7 1.489(8) .
O5 Cd3 2.381(4) 1_546
O4 Cd2 2.440(4) 1_645
C7 C9 1.392(7) .
C7 C6 1.398(7) .
C3 C2 1.386(7) .
C3 C4 1.390(7) .
C3 H3A 0.9300 .
C15 H15A 0.9300 .
C9 C2 1.391(8) .
C9 H9A 0.9300 .
C6 C4 1.377(7) .
C6 H6A 0.9300 .
O3 Cd2 2.362(4) 1_645
O2 C1 1.248(7) .
N3 C25 1.318(8) .
N3 C26 1.432(9) .
N3 C27 1.482(8) .
C1 C2 1.525(8) .
C23 C24 1.538(8) .
C23 H23A 0.9700 .
C23 H23B 0.9700 .
C19 C20 1.518(8) .
C19 H19A 0.9700 .
C19 H19B 0.9700 .
C20 H20A 0.9700 .
C20 H20B 0.9700 .
C21 C22 1.534(8) .
C21 H21A 0.9700 .
C21 H21B 0.9700 .
C22 H22A 0.9700 .
C22 H22B 0.9700 .
C24 H24A 0.9700 .
C24 H24B 0.9700 .
C26 H26A 0.9600 .
C26 H26B 0.9600 .
C26 H26C 0.9600 .
C27 H27A 0.9600 .
C27 H27B 0.9600 .
C27 H27C 0.9600 .
